data_4510525
loop_
_publ_author_name
'Xiao, Bin'
'Dellen, Jakob'
'Schlenz, Hartmut'
'Bosbach, Dirk'
'Suleimanov, Evgeny V.'
'Alekseev, Evgeny V.'

_publ_section_title
;
 Unexpected Structural Complexity in Cesium Thorium Molybdates
;
_journal_issue 5
_journal_name_full 'Crystal Growth &amp; Design'
_journal_page_first 2677
_journal_paper_doi 10.1021/cg500418e
_journal_volume 14
_journal_year 2014
_chemical_formula_sum 'Cs2 Mo3 O12 Th'
_chemical_formula_weight 977.68
_chemical_name_systematic
;
 ?
;
_space_group_IT_number 58
_symmetry_cell_setting orthorhombic
_symmetry_space_group_name_Hall '-P 2 2n'
_symmetry_space_group_name_H-M 'P n n m'
_atom_sites_solution_primary direct
_atom_sites_solution_secondary difmap
_audit_creation_method SHELXL-97
_cell_angle_alpha 90.00
_cell_angle_beta 90.00
_cell_angle_gamma 90.00
_cell_formula_units_Z 4
_cell_length_a 5.2569(3)
_cell_length_b 9.7336(8)
_cell_length_c 26.8467(16)
_cell_measurement_reflns_used 721
_cell_measurement_temperature 293(2)
_cell_measurement_theta_max 34.5897
_cell_measurement_theta_min 3.0860
_cell_volume 1373.71(16)
_computing_cell_refinement
;
 ?
;
_computing_data_collection
;
 ?
;
_computing_data_reduction
;
 ?
;
_computing_structure_refinement 'SHELXL-97 (Sheldrick, 1997)'
_computing_structure_solution 'SHELXS-97 (Sheldrick, 1990)'
_diffrn_ambient_temperature 293(2)
_diffrn_detector_area_resol_mean 15.9834
_diffrn_measured_fraction_theta_full 0.961
_diffrn_measured_fraction_theta_max 0.961
_diffrn_measurement_device_type 'SuperNova, Dual, Cu at zero, Eos'
_diffrn_measurement_method '\w scans'
_diffrn_radiation_monochromator graphite
_diffrn_radiation_source 'fine-focus sealed tube'
_diffrn_radiation_type MoK\a
_diffrn_radiation_wavelength 0.71073
_diffrn_reflns_av_R_equivalents 0.0404
_diffrn_reflns_av_sigmaI/netI 0.0569
_diffrn_reflns_limit_h_max 6
_diffrn_reflns_limit_h_min -1
_diffrn_reflns_limit_k_max 12
_diffrn_reflns_limit_k_min -5
_diffrn_reflns_limit_l_max 35
_diffrn_reflns_limit_l_min -34
_diffrn_reflns_number 3178
_diffrn_reflns_theta_full 28.28
_diffrn_reflns_theta_max 28.28
_diffrn_reflns_theta_min 3.09
_exptl_absorpt_coefficient_mu 18.738
_exptl_absorpt_correction_T_max 1.00000
_exptl_absorpt_correction_T_min 0.60019
_exptl_absorpt_correction_type multi-scan
_exptl_absorpt_process_details
;
 ?
;
_exptl_crystal_colour
;
 ?
;
_exptl_crystal_density_diffrn 4.727
_exptl_crystal_density_method 'not measured'
_exptl_crystal_description
;
 ?
;
_exptl_crystal_F_000 1688
_exptl_crystal_size_max 0.1
_exptl_crystal_size_mid 0.1
_exptl_crystal_size_min 0.1
_refine_diff_density_max 2.784
_refine_diff_density_min -2.209
_refine_diff_density_rms 0.334
_refine_ls_extinction_method none
_refine_ls_goodness_of_fit_ref 1.104
_refine_ls_matrix_type full
_refine_ls_number_parameters 88
_refine_ls_number_reflns 1671
_refine_ls_number_restraints 0
_refine_ls_restrained_S_all 1.104
_refine_ls_R_factor_all 0.0949
_refine_ls_R_factor_gt 0.0536
_refine_ls_shift/su_max 0.003
_refine_ls_shift/su_mean 0.000
_refine_ls_structure_factor_coef Fsqd
_refine_ls_weighting_details 'calc w=1/[\s^2^(Fo^2^)+(0.0403P)^2^+2.8870P] where P=(Fo^2^+2Fc^2^)/3'
_refine_ls_weighting_scheme calc
_refine_ls_wR_factor_gt 0.1072
_refine_ls_wR_factor_ref 0.1298
_reflns_number_gt 985
_reflns_number_total 1671
_reflns_threshold_expression >2sigma(I)
_cod_data_source_file cg500418e_si_002.cif
_cod_data_source_block Cs2ThMo3O12
_cod_depositor_comments 'Adding full bibliography for 4510525--4510527.cif.'
_cod_database_code 4510525

loop_
_symmetry_equiv_pos_as_xyz
'x, y, z'
'-x, -y, z'
'-x+1/2, y+1/2, -z+1/2'
'x+1/2, -y+1/2, -z+1/2'
'-x, -y, -z'
'x, y, -z'
'x-1/2, -y-1/2, z-1/2'
'-x-1/2, y-1/2, z-1/2'

loop_
_atom_site_label
_atom_site_type_symbol
_atom_site_fract_x
_atom_site_fract_y
_atom_site_fract_z
_atom_site_U_iso_or_equiv
_atom_site_adp_type
_atom_site_occupancy
_atom_site_symmetry_multiplicity
_atom_site_calc_flag
_atom_site_refinement_flags
Th1 Th 0.0000 0.5000 0.07915(2) 0.0178(2) Uani 1 2 d S
Mo1 Mo 0.5037(4) 0.69943(17) 0.0000 0.0199(4) Uani 1 2 d S
Mo2 Mo 0.5056(3) 0.29952(13) 0.14785(4) 0.0223(3) Uani 1 1 d .
Cs1 Cs 0.0000 1.0000 0.07820(5) 0.0353(4) Uani 1 2 d S
Cs2 Cs 0.0000 0.5000 0.25283(5) 0.0400(4) Uani 1 2 d S
O1 O 0.237(2) 0.5701(15) 0.0000 0.017(3) Uani 1 2 d S
O2 O 0.714(2) 0.6838(12) -0.0520(4) 0.030(3) Uani 1 1 d .
O3 O 0.2619(19) 0.4314(11) 0.1449(4) 0.024(2) Uani 1 1 d .
O4 O 0.382(3) 0.8607(16) 0.0000 0.027(4) Uani 1 2 d S
O5 O 0.756(2) 0.3100(11) 0.0999(4) 0.032(3) Uani 1 1 d .
O6 O 0.366(2) 0.1401(12) 0.1440(4) 0.032(3) Uani 1 1 d .
O7 O 0.638(2) 0.3011(14) 0.2068(4) 0.045(4) Uani 1 1 d .

loop_
_atom_site_aniso_label
_atom_site_aniso_U_11
_atom_site_aniso_U_22
_atom_site_aniso_U_33
_atom_site_aniso_U_23
_atom_site_aniso_U_13
_atom_site_aniso_U_12
Th1 0.0112(4) 0.0226(4) 0.0196(3) 0.000 0.000 0.0073(4)
Mo1 0.0124(8) 0.0174(9) 0.0300(8) 0.000 0.000 0.0104(9)
Mo2 0.0167(6) 0.0263(7) 0.0240(6) 0.0039(5) 0.0007(7) 0.0066(7)
Cs1 0.0391(9) 0.0338(9) 0.0328(7) 0.000 0.000 0.0060(9)
Cs2 0.0573(10) 0.0380(9) 0.0246(6) 0.000 0.000 -0.0090(10)
O1 0.008(7) 0.029(8) 0.014(6) 0.000 0.000 0.001(6)
O2 0.025(7) 0.038(7) 0.027(6) 0.000(5) 0.002(5) 0.006(5)
O3 0.018(6) 0.029(6) 0.027(5) 0.000(5) 0.000(4) -0.001(5)
O4 0.020(8) 0.031(10) 0.031(8) 0.000 0.000 0.013(7)
O5 0.015(6) 0.026(7) 0.055(7) -0.003(6) 0.013(6) -0.005(5)
O6 0.037(7) 0.030(7) 0.027(6) 0.001(5) -0.004(5) -0.005(5)
O7 0.032(7) 0.060(10) 0.042(7) 0.006(7) -0.021(6) 0.003(6)

loop_
_atom_type_symbol
_atom_type_description
_atom_type_scat_dispersion_real
_atom_type_scat_dispersion_imag
_atom_type_scat_source
O O 0.0106 0.0060 'International Tables Vol C Tables 4.2.6.8 and 6.1.1.4'
Mo Mo -1.6832 0.6857 'International Tables Vol C Tables 4.2.6.8 and 6.1.1.4'
Cs Cs -0.3680 2.1192 'International Tables Vol C Tables 4.2.6.8 and 6.1.1.4'
Th Th -7.2400 8.8979 'International Tables Vol C Tables 4.2.6.8 and 6.1.1.4'

loop_
_geom_angle_atom_site_label_1
_geom_angle_atom_site_label_2
_geom_angle_atom_site_label_3
_geom_angle
_geom_angle_site_symmetry_1
_geom_angle_site_symmetry_3
O5 Th1 O5 152.3(6) 1_455 2_665
O5 Th1 O3 73.8(4) 1_455 2_565
O5 Th1 O3 85.2(4) 2_665 2_565
O5 Th1 O3 85.2(4) 1_455 .
O5 Th1 O3 73.8(4) 2_665 .
O3 Th1 O3 81.8(5) 2_565 .
O5 Th1 O2 80.1(4) 1_455 5_665
O5 Th1 O2 108.3(4) 2_665 5_665
O3 Th1 O2 142.7(4) 2_565 5_665
O3 Th1 O2 69.8(3) . 5_665
O5 Th1 O2 108.3(4) 1_455 6_455
O5 Th1 O2 80.1(4) 2_665 6_455
O3 Th1 O2 69.8(3) 2_565 6_455
O3 Th1 O2 142.7(4) . 6_455
O2 Th1 O2 145.4(5) 5_665 6_455
O5 Th1 O1 133.0(4) 1_455 .
O5 Th1 O1 73.5(4) 2_665 .
O3 Th1 O1 147.1(4) 2_565 .
O3 Th1 O1 114.6(3) . .
O2 Th1 O1 69.4(4) 5_665 .
O2 Th1 O1 81.8(4) 6_455 .
O5 Th1 O1 73.5(4) 1_455 5_565
O5 Th1 O1 133.0(4) 2_665 5_565
O3 Th1 O1 114.6(3) 2_565 5_565
O3 Th1 O1 147.1(4) . 5_565
O2 Th1 O1 81.8(4) 5_665 5_565
O2 Th1 O1 69.4(4) 6_455 5_565
O1 Th1 O1 67.6(5) . 5_565
O5 Th1 Cs2 76.1(3) 1_455 .
O5 Th1 Cs2 76.1(3) 2_665 .
O3 Th1 Cs2 40.9(2) 2_565 .
O3 Th1 Cs2 40.9(2) . .
O2 Th1 Cs2 107.3(2) 5_665 .
O2 Th1 Cs2 107.3(2) 6_455 .
O1 Th1 Cs2 146.2(2) . .
O1 Th1 Cs2 146.2(2) 5_565 .
O5 Th1 Cs1 143.0(3) 1_455 .
O5 Th1 Cs1 37.2(3) 2_665 .
O3 Th1 Cs1 73.6(3) 2_565 .
O3 Th1 Cs1 106.8(3) . .
O2 Th1 Cs1 136.8(3) 5_665 .
O2 Th1 Cs1 42.9(3) 6_455 .
O1 Th1 Cs1 74.3(3) . .
O1 Th1 Cs1 105.2(3) 5_565 .
Cs2 Th1 Cs1 90.300(16) . .
O5 Th1 Cs1 37.2(3) 1_455 1_545
O5 Th1 Cs1 143.0(3) 2_665 1_545
O3 Th1 Cs1 106.8(3) 2_565 1_545
O3 Th1 Cs1 73.6(3) . 1_545
O2 Th1 Cs1 42.9(3) 5_665 1_545
O2 Th1 Cs1 136.8(3) 6_455 1_545
O1 Th1 Cs1 105.2(3) . 1_545
O1 Th1 Cs1 74.3(3) 5_565 1_545
Cs2 Th1 Cs1 90.301(16) . 1_545
Cs1 Th1 Cs1 179.40(3) . 1_545
O4 Mo1 O2 108.2(5) . 6
O4 Mo1 O2 108.2(5) . .
O2 Mo1 O2 102.8(7) 6 .
O4 Mo1 O1 109.8(7) . .
O2 Mo1 O1 113.7(4) 6 .
O2 Mo1 O1 113.7(4) . .
O4 Mo1 Cs1 67.2(5) . 1_655
O2 Mo1 Cs1 47.5(4) 6 1_655
O2 Mo1 Cs1 93.6(4) . 1_655
O1 Mo1 Cs1 151.19(9) . 1_655
O4 Mo1 Cs1 67.2(5) . 5_675
O2 Mo1 Cs1 93.6(4) 6 5_675
O2 Mo1 Cs1 47.5(4) . 5_675
O1 Mo1 Cs1 151.19(9) . 5_675
Cs1 Mo1 Cs1 56.34(4) 1_655 5_675
O4 Mo1 Cs1 33.9(3) . 5_575
O2 Mo1 Cs1 142.1(4) 6 5_575
O2 Mo1 Cs1 93.2(4) . 5_575
O1 Mo1 Cs1 89.9(4) . 5_575
Cs1 Mo1 Cs1 97.97(4) 1_655 5_575
Cs1 Mo1 Cs1 72.26(2) 5_675 5_575
O4 Mo1 Cs1 33.9(3) . .
O2 Mo1 Cs1 93.2(4) 6 .
O2 Mo1 Cs1 142.1(4) . .
O1 Mo1 Cs1 89.9(4) . .
Cs1 Mo1 Cs1 72.25(2) 1_655 .
Cs1 Mo1 Cs1 97.97(4) 5_675 .
Cs1 Mo1 Cs1 56.03(4) 5_575 .
O6 Mo2 O7 103.5(6) . .
O6 Mo2 O3 109.5(5) . .
O7 Mo2 O3 108.5(6) . .
O6 Mo2 O5 108.2(5) . .
O7 Mo2 O5 110.7(6) . .
O3 Mo2 O5 115.7(5) . .
O6 Mo2 Cs2 51.1(4) . 3_545
O7 Mo2 Cs2 52.5(4) . 3_545
O3 Mo2 Cs2 123.1(3) . 3_545
O5 Mo2 Cs2 121.2(4) . 3_545
O6 Mo2 Cs2 134.9(4) . 1_655
O7 Mo2 Cs2 32.2(4) . 1_655
O3 Mo2 Cs2 97.7(3) . 1_655
O5 Mo2 Cs2 90.1(4) . 1_655
Cs2 Mo2 Cs2 84.09(2) 3_545 1_655
O6 Mo2 Cs1 67.8(4) . 1_645
O7 Mo2 Cs1 99.2(4) . 1_645
O3 Mo2 Cs1 151.8(3) . 1_645
O5 Mo2 Cs1 46.2(4) . 1_645
Cs2 Mo2 Cs1 78.41(3) 3_545 1_645
Cs2 Mo2 Cs1 103.04(3) 1_655 1_645
O6 Mo2 Cs2 100.6(4) . .
O7 Mo2 Cs2 69.3(4) . .
O3 Mo2 Cs2 43.8(3) . .
O5 Mo2 Cs2 150.0(4) . .
Cs2 Mo2 Cs2 83.62(2) 3_545 .
Cs2 Mo2 Cs2 74.96(3) 1_655 .
Cs1 Mo2 Cs2 162.03(4) 1_645 .
O6 Mo2 Cs1 27.4(4) . 1_545
O7 Mo2 Cs1 130.0(4) . 1_545
O3 Mo2 Cs1 91.4(3) . 1_545
O5 Mo2 Cs1 99.9(4) . 1_545
Cs2 Mo2 Cs1 77.98(3) 3_545 1_545
Cs2 Mo2 Cs1 162.05(4) 1_655 1_545
Cs1 Mo2 Cs1 74.38(2) 1_645 1_545
Cs2 Mo2 Cs1 101.87(3) . 1_545
O6 Cs1 O6 106.3(4) 1_565 2_565
O6 Cs1 O4 100.3(3) 1_565 .
O6 Cs1 O4 127.3(4) 2_565 .
O6 Cs1 O4 127.3(4) 1_565 5_575
O6 Cs1 O4 100.3(3) 2_565 5_575
O4 Cs1 O4 98.2(3) . 5_575
O6 Cs1 O5 93.6(3) 1_565 2_665
O6 Cs1 O5 74.2(3) 2_565 2_665
O4 Cs1 O5 59.3(3) . 2_665
O4 Cs1 O5 137.6(3) 5_575 2_665
O6 Cs1 O5 74.2(3) 1_565 1_465
O6 Cs1 O5 93.6(3) 2_565 1_465
O4 Cs1 O5 137.6(3) . 1_465
O4 Cs1 O5 59.3(3) 5_575 1_465
O5 Cs1 O5 159.9(4) 2_665 1_465
O6 Cs1 O2 144.0(3) 1_565 6_455
O6 Cs1 O2 55.4(3) 2_565 6_455
O4 Cs1 O2 76.5(3) . 6_455
O4 Cs1 O2 88.3(3) 5_575 6_455
O5 Cs1 O2 53.4(2) 2_665 6_455
O5 Cs1 O2 131.8(3) 1_465 6_455
O6 Cs1 O2 55.4(3) 1_565 5_675
O6 Cs1 O2 144.0(3) 2_565 5_675
O4 Cs1 O2 88.3(3) . 5_675
O4 Cs1 O2 76.4(3) 5_575 5_675
O5 Cs1 O2 131.8(3) 2_665 5_675
O5 Cs1 O2 53.4(2) 1_465 5_675
O2 Cs1 O2 156.8(3) 6_455 5_675
O6 Cs1 Cs1 126.8(2) 1_565 5_575
O6 Cs1 Cs1 126.8(2) 2_565 5_575
O4 Cs1 Cs1 49.09(17) . 5_575
O4 Cs1 Cs1 49.09(17) 5_575 5_575
O5 Cs1 Cs1 100.1(2) 2_665 5_575
O5 Cs1 Cs1 100.1(2) 1_465 5_575
O2 Cs1 Cs1 78.40(17) 6_455 5_575
O2 Cs1 Cs1 78.40(17) 5_675 5_575
O6 Cs1 Mo2 70.2(2) 1_565 2_665
O6 Cs1 Mo2 79.7(2) 2_565 2_665
O4 Cs1 Mo2 67.80(18) . 2_665
O4 Cs1 Mo2 160.6(2) 5_575 2_665
O5 Cs1 Mo2 23.54(19) 2_665 2_665
O5 Cs1 Mo2 140.0(2) 1_465 2_665
O2 Cs1 Mo2 75.68(18) 6_455 2_665
O2 Cs1 Mo2 114.90(18) 5_675 2_665
Cs1 Cs1 Mo2 115.58(2) 5_575 2_665
O6 Cs1 Mo2 79.7(2) 1_565 1_465
O6 Cs1 Mo2 70.2(2) 2_565 1_465
O4 Cs1 Mo2 160.6(2) . 1_465
O4 Cs1 Mo2 67.80(18) 5_575 1_465
O5 Cs1 Mo2 140.0(2) 2_665 1_465
O5 Cs1 Mo2 23.54(19) 1_465 1_465
O2 Cs1 Mo2 114.90(18) 6_455 1_465
O2 Cs1 Mo2 75.68(18) 5_675 1_465
Cs1 Cs1 Mo2 115.58(2) 5_575 1_465
Mo2 Cs1 Mo2 128.83(4) 2_665 1_465
O6 Cs1 Mo2 116.7(2) 1_565 2_565
O6 Cs1 Mo2 15.6(2) 2_565 2_565
O4 Cs1 Mo2 112.3(3) . 2_565
O4 Cs1 Mo2 100.5(3) 5_575 2_565
O5 Cs1 Mo2 63.57(19) 2_665 2_565
O5 Cs1 Mo2 107.19(18) 1_465 2_565
O2 Cs1 Mo2 40.23(17) 6_455 2_565
O2 Cs1 Mo2 159.34(18) 5_675 2_565
Cs1 Cs1 Mo2 115.36(2) 5_575 2_565
Mo2 Cs1 Mo2 74.39(2) 2_665 2_565
Mo2 Cs1 Mo2 84.22(3) 1_465 2_565
O7 Cs2 O7 131.1(5) 2_665 1_455
O7 Cs2 O6 86.6(3) 2_665 3
O7 Cs2 O6 141.6(3) 1_455 3
O7 Cs2 O6 141.6(3) 2_665 4_455
O7 Cs2 O6 86.6(3) 1_455 4_455
O6 Cs2 O6 58.0(4) 3 4_455
O7 Cs2 O7 72.0(3) 2_665 3
O7 Cs2 O7 126.07(16) 1_455 3
O6 Cs2 O7 50.3(3) 3 3
O6 Cs2 O7 92.8(3) 4_455 3
O7 Cs2 O7 126.07(16) 2_665 4_455
O7 Cs2 O7 72.0(3) 1_455 4_455
O6 Cs2 O7 92.8(3) 3 4_455
O6 Cs2 O7 50.3(3) 4_455 4_455
O7 Cs2 O7 140.5(4) 3 4_455
O7 Cs2 O3 59.9(3) 2_665 .
O7 Cs2 O3 76.7(3) 1_455 .
O6 Cs2 O3 140.2(3) 3 .
O6 Cs2 O3 141.2(3) 4_455 .
O7 Cs2 O3 125.4(3) 3 .
O7 Cs2 O3 91.0(3) 4_455 .
O7 Cs2 O3 76.7(3) 2_665 2_565
O7 Cs2 O3 59.9(3) 1_455 2_565
O6 Cs2 O3 141.2(3) 3 2_565
O6 Cs2 O3 140.2(3) 4_455 2_565
O7 Cs2 O3 91.0(3) 3 2_565
O7 Cs2 O3 125.4(3) 4_455 2_565
O3 Cs2 O3 55.7(4) . 2_565
O7 Cs2 Mo2 138.9(3) 2_665 4_455
O7 Cs2 Mo2 78.8(2) 1_455 4_455
O6 Cs2 Mo2 74.1(2) 3 4_455
O6 Cs2 Mo2 25.0(2) 4_455 4_455
O7 Cs2 Mo2 116.6(2) 3 4_455
O7 Cs2 Mo2 25.3(2) 4_455 4_455
O3 Cs2 Mo2 116.31(19) . 4_455
O3 Cs2 Mo2 138.61(19) 2_565 4_455
O7 Cs2 Mo2 78.8(2) 2_665 3
O7 Cs2 Mo2 138.9(3) 1_455 3
O6 Cs2 Mo2 25.0(2) 3 3
O6 Cs2 Mo2 74.1(2) 4_455 3
O7 Cs2 Mo2 25.3(2) 3 3
O7 Cs2 Mo2 116.6(2) 4_455 3
O3 Cs2 Mo2 138.61(19) . 3
O3 Cs2 Mo2 116.31(19) 2_565 3
Mo2 Cs2 Mo2 95.11(4) 4_455 3
O7 Cs2 Mo2 114.1(2) 2_665 1_455
O7 Cs2 Mo2 18.0(2) 1_455 1_455
O6 Cs2 Mo2 154.5(2) 3 1_455
O6 Cs2 Mo2 104.1(2) 4_455 1_455
O7 Cs2 Mo2 120.0(2) 3 1_455
O7 Cs2 Mo2 86.7(2) 4_455 1_455
O3 Cs2 Mo2 65.30(18) . 1_455
O3 Cs2 Mo2 42.21(19) 2_565 1_455
Mo2 Cs2 Mo2 96.43(3) 4_455 1_455
Mo2 Cs2 Mo2 140.567(18) 3 1_455
O7 Cs2 Mo2 18.0(2) 2_665 2_665
O7 Cs2 Mo2 114.1(2) 1_455 2_665
O6 Cs2 Mo2 104.1(2) 3 2_665
O6 Cs2 Mo2 154.5(2) 4_455 2_665
O7 Cs2 Mo2 86.7(2) 3 2_665
O7 Cs2 Mo2 120.0(2) 4_455 2_665
O3 Cs2 Mo2 42.21(19) . 2_665
O3 Cs2 Mo2 65.30(18) 2_565 2_665
Mo2 Cs2 Mo2 140.567(18) 4_455 2_665
Mo2 Cs2 Mo2 96.42(3) 3 2_665
Mo2 Cs2 Mo2 98.14(4) 1_455 2_665
Mo1 O1 Th1 122.8(3) . .
Mo1 O1 Th1 122.8(3) . 5_565
Th1 O1 Th1 112.4(5) . 5_565
Mo1 O2 Th1 132.4(6) . 5_665
Mo1 O2 Cs1 110.4(5) . 5_675
Th1 O2 Cs1 108.6(4) 5_665 5_675
Mo2 O3 Th1 130.6(5) . .
Mo2 O3 Cs2 113.7(4) . .
Th1 O3 Cs2 111.2(4) . .
Mo1 O4 Cs1 128.9(5) . 5_575
Mo1 O4 Cs1 128.9(5) . .
Cs1 O4 Cs1 81.8(3) 5_575 .
Mo2 O5 Th1 127.3(6) . 1_655
Mo2 O5 Cs1 110.3(5) . 1_645
Th1 O5 Cs1 117.9(4) 1_655 1_645
Mo2 O6 Cs1 137.1(5) . 1_545
Mo2 O6 Cs2 104.0(4) . 3_545
Cs1 O6 Cs2 118.0(4) 1_545 3_545
Mo2 O7 Cs2 129.9(6) . 1_655
Mo2 O7 Cs2 102.2(5) . 3_545
Cs2 O7 Cs2 126.7(4) 1_655 3_545

loop_
_geom_bond_atom_site_label_1
_geom_bond_atom_site_label_2
_geom_bond_distance
_geom_bond_site_symmetry_2
Th1 O5 2.319(11) 1_455
Th1 O5 2.319(11) 2_665
Th1 O3 2.336(10) 2_565
Th1 O3 2.336(10) .
Th1 O2 2.449(11) 5_665
Th1 O2 2.449(11) 6_455
Th1 O1 2.557(8) .
Th1 O1 2.557(7) 5_565
Th1 Cs2 4.6629(14) .
Th1 Cs1 4.8669(4) .
Th1 Cs1 4.8669(4) 1_545
Mo1 O4 1.695(15) .
Mo1 O2 1.787(11) 6
Mo1 O2 1.787(11) .
Mo1 O1 1.883(14) .
Mo1 Cs1 4.4468(19) 1_655
Mo1 Cs1 4.4468(19) 5_675
Mo1 Cs1 4.4695(17) 5_575
Mo1 Cs1 4.4695(17) .
Mo2 O6 1.719(11) .
Mo2 O7 1.729(11) .
Mo2 O3 1.815(11) .
Mo2 O5 1.844(11) .
Mo2 Cs2 3.9509(15) 3_545
Mo2 Cs2 4.3019(17) 1_655
Mo2 Cs1 4.3304(14) 1_645
Mo2 Cs2 4.3375(16) .
Mo2 Cs1 4.3658(16) 1_545
Cs1 O6 2.947(11) 1_565
Cs1 O6 2.947(11) 2_565
Cs1 O4 3.206(11) .
Cs1 O4 3.206(11) 5_575
Cs1 O5 3.330(11) 2_665
Cs1 O5 3.330(11) 1_465
Cs1 O2 3.497(12) 6_455
Cs1 O2 3.497(12) 5_675
Cs1 Cs1 4.199(2) 5_575
Cs1 Mo2 4.3303(15) 2_665
Cs1 Mo2 4.3304(14) 1_465
Cs1 Mo2 4.3658(16) 2_565
Cs2 O7 2.984(13) 2_665
Cs2 O7 2.984(13) 1_455
Cs2 O6 3.166(11) 3
Cs2 O6 3.167(11) 4_455
Cs2 O7 3.207(13) 3
Cs2 O7 3.207(13) 4_455
Cs2 O3 3.276(10) .
Cs2 O3 3.276(10) 2_565
Cs2 Mo2 3.9509(15) 4_455
Cs2 Mo2 3.9510(15) 3
Cs2 Mo2 4.3019(17) 1_455
Cs2 Mo2 4.3019(17) 2_665
O1 Th1 2.557(7) 5_565
O2 Th1 2.449(11) 5_665
O2 Cs1 3.497(12) 5_675
O4 Cs1 3.206(11) 5_575
O5 Th1 2.319(11) 1_655
O5 Cs1 3.330(11) 1_645
O6 Cs1 2.947(11) 1_545
O6 Cs2 3.167(11) 3_545
O7 Cs2 2.984(12) 1_655
O7 Cs2 3.207(13) 3_545
